data_8100466
loop_
_publ_author_name
'Al-Shami, Ehab M.'
'Abu-Surrah, Adnan S.'
'Klinga, Martti'
'Ahlgren, Markku'
'Hodali, H.A.'

_publ_section_title
;
Crystal structure of dichloro(3-methylthio-2-methyl-propyl)diphenyl-
phosphine-palladium(II) --- dichloromethane (1:1), Pd(C~17~H~21~PS)
Cl~2~ &#x00B7; CH~2~Cl~2~
;
_journal_issue 4
_journal_name_full 'Zeitschrift f\"ur Kristallographie - New Crystal Structures'
_journal_page_first 537
_journal_page_last 538
_journal_volume 218
_journal_year 2003
_chemical_formula_moiety 'C17 H21 Cl2 P Pd S, C H2 Cl2'
_chemical_formula_sum 'C18 H23 Cl4 P Pd S'
_chemical_formula_weight 550.59
_space_group_IT_number 14
_symmetry_cell_setting monoclinic
_symmetry_space_group_name_Hall '-P 2yn'
_symmetry_space_group_name_H-M 'P 1 21/n 1'
_cell_angle_alpha 90.00
_cell_angle_beta 93.876(1)
_cell_angle_gamma 90.00
_cell_formula_units_Z 4
_cell_length_a 11.8279(1)
_cell_length_b 14.6142(2)
_cell_length_c 12.4063(1)
_cell_measurement_temperature 120(2)
_cell_volume 2139.59(4)
_diffrn_ambient_temperature 120(2)
_exptl_crystal_density_diffrn 1.709
_cod_original_sg_symbol_H-M 'P 21/n'
_cod_database_code 8100466

loop_
_symmetry_equiv_pos_as_xyz
'x, y, z'
'-x+1/2, y+1/2, -z+1/2'
'-x, -y, -z'
'x-1/2, -y-1/2, z-1/2'

loop_
_atom_site_label
_atom_site_type_symbol
_atom_site_fract_x
_atom_site_fract_y
_atom_site_fract_z
_atom_site_U_iso_or_equiv
_atom_site_adp_type
_atom_site_occupancy
_atom_site_symmetry_multiplicity
_atom_site_Wyckoff_symbol
_atom_site_calc_flag
_atom_site_refinement_flags
_atom_site_disorder_assembly
_atom_site_disorder_group
Pd Pd 0.924271(11) 0.393988(9) 0.538215(11) 0.01058(5) Uani 1 4 e d . . .
Cl1 Cl 0.93086(4) 0.49546(3) 0.68985(4) 0.01674(10) Uani 1 4 e d . . .
Cl2 Cl 1.06395(4) 0.30000(3) 0.61723(4) 0.01962(11) Uani 1 4 e d . . .
Cl3 Cl 0.43760(5) 0.32658(4) 0.58631(4) 0.02774(12) Uani 1 4 e d . . .
Cl4 Cl 0.39897(5) 0.34913(5) 0.35277(5) 0.03541(14) Uani 1 4 e d . . .
P1 P 0.88710(4) 0.28840(3) 0.41114(4) 0.01033(10) Uani 1 4 e d . . .
S1 S 0.78754(4) 0.49073(3) 0.46650(4) 0.01484(10) Uani 1 4 e d . . .
C1 C 0.84165(16) 0.33027(13) 0.27713(15) 0.0141(4) Uani 1 4 e d . . .
H1A H 0.9078 0.3600 0.2470 0.017 Uiso 1 4 e calc R . .
H1B H 0.8221 0.2764 0.2313 0.017 Uiso 1 4 e calc R . .
C2 C 0.74234(16) 0.39727(13) 0.26411(16) 0.0144(4) Uani 1 4 e d . . .
H2 H 0.6741 0.3690 0.2940 0.017 Uiso 1 4 e calc R . .
C3 C 0.76764(16) 0.48885(13) 0.32069(15) 0.0154(4) Uani 1 4 e d . . .
H3A H 0.7047 0.5312 0.2993 0.018 Uiso 1 4 e calc R . .
H3B H 0.8369 0.5143 0.2917 0.018 Uiso 1 4 e calc R . .
C4 C 0.71729(19) 0.41606(14) 0.14330(17) 0.0221(4) Uani 1 4 e d . . .
H4A H 0.7834 0.4449 0.1140 0.033 Uiso 1 4 e calc R . .
H4B H 0.6518 0.4570 0.1332 0.033 Uiso 1 4 e calc R . .
H4C H 0.7006 0.3583 0.1055 0.033 Uiso 1 4 e calc R . .
C5 C 0.65708(17) 0.43967(15) 0.50456(17) 0.0216(4) Uani 1 4 e d . . .
H5A H 0.5926 0.4739 0.4712 0.032 Uiso 1 4 e calc R . .
H5B H 0.6546 0.4414 0.5833 0.032 Uiso 1 4 e calc R . .
H5C H 0.6532 0.3760 0.4798 0.032 Uiso 1 4 e calc R . .
C6 C 0.35313(19) 0.29447(16) 0.46969(18) 0.0272(5) Uani 1 4 e d . . .
H6A H 0.2732 0.3111 0.4789 0.033 Uiso 1 4 e calc R . .
H6B H 0.3570 0.2273 0.4603 0.033 Uiso 1 4 e calc R . .
C11 C 0.99930(15) 0.20948(13) 0.37991(14) 0.0124(4) Uani 1 4 e d . . .
C12 C 1.09387(17) 0.24236(14) 0.33046(16) 0.0182(4) Uani 1 4 e d . . .
H12 H 1.1024 0.3062 0.3187 0.022 Uiso 1 4 e calc R . .
C13 C 1.17520(17) 0.18179(15) 0.29854(17) 0.0207(4) Uani 1 4 e d . . .
H13 H 1.2386 0.2044 0.2636 0.025 Uiso 1 4 e calc R . .
C14 C 1.16549(18) 0.08879(14) 0.31688(17) 0.0205(4) Uani 1 4 e d . . .
H14 H 1.2221 0.0479 0.2953 0.025 Uiso 1 4 e calc R . .
C15 C 1.07261(18) 0.05587(14) 0.36697(17) 0.0223(4) Uani 1 4 e d . . .
H15 H 1.0657 -0.0078 0.3803 0.027 Uiso 1 4 e calc R . .
C16 C 0.98945(17) 0.11584(13) 0.39786(16) 0.0182(4) Uani 1 4 e d . . .
H16 H 0.9255 0.0928 0.4314 0.022 Uiso 1 4 e calc R . .
C21 C 0.77427(15) 0.21648(12) 0.45667(15) 0.0118(4) Uani 1 4 e d . . .
C22 C 0.77948(16) 0.18920(13) 0.56481(15) 0.0143(4) Uani 1 4 e d . . .
H22 H 0.8402 0.2094 0.6131 0.017 Uiso 1 4 e calc R . .
C23 C 0.69610(18) 0.13266(14) 0.60192(16) 0.0185(4) Uani 1 4 e d . . .
H23 H 0.7005 0.1134 0.6752 0.022 Uiso 1 4 e calc R . .
C24 C 0.60603(18) 0.10421(13) 0.53186(17) 0.0204(4) Uani 1 4 e d . . .
H24 H 0.5484 0.0664 0.5577 0.025 Uiso 1 4 e calc R . .
C25 C 0.60024(17) 0.13089(14) 0.42463(17) 0.0203(4) Uani 1 4 e d . . .
H25 H 0.5388 0.1111 0.3770 0.024 Uiso 1 4 e calc R . .
C26 C 0.68412(16) 0.18659(13) 0.38641(16) 0.0164(4) Uani 1 4 e d . . .
H26 H 0.6803 0.2044 0.3126 0.020 Uiso 1 4 e calc R . .

loop_
_atom_site_aniso_label
_atom_site_aniso_U_11
_atom_site_aniso_U_22
_atom_site_aniso_U_33
_atom_site_aniso_U_23
_atom_site_aniso_U_13
_atom_site_aniso_U_12
Pd 0.01100(8) 0.01007(8) 0.01057(8) -0.00131(5) -0.00004(5) -0.00006(5)
Cl1 0.0164(2) 0.0179(2) 0.0160(2) -0.00702(17) 0.00148(17) -0.00111(18)
Cl2 0.0218(2) 0.0186(2) 0.0173(2) -0.00198(17) -0.00779(18) 0.00567(19)
Cl3 0.0270(3) 0.0336(3) 0.0225(3) 0.0083(2) 0.0010(2) -0.0044(2)
Cl4 0.0397(3) 0.0444(4) 0.0216(3) 0.0030(2) -0.0017(2) -0.0100(3)
P1 0.0121(2) 0.0092(2) 0.0095(2) 0.00005(16) -0.00024(17) 0.00027(17)
S1 0.0142(2) 0.0137(2) 0.0166(2) -0.00017(17) 0.00144(18) 0.00299(18)
C1 0.0153(9) 0.0147(9) 0.0123(9) 0.0009(7) 0.0015(7) 0.0006(7)
C2 0.0129(9) 0.0133(9) 0.0168(10) 0.0024(7) -0.0011(7) 0.0000(7)
C3 0.0149(9) 0.0148(9) 0.0163(10) 0.0031(7) 0.0000(7) 0.0024(7)
C4 0.0283(11) 0.0170(10) 0.0200(11) 0.0032(8) -0.0062(9) -0.0011(8)
C5 0.0152(10) 0.0253(11) 0.0250(11) 0.0021(8) 0.0067(8) 0.0020(8)
C6 0.0275(12) 0.0258(12) 0.0284(12) 0.0000(9) 0.0025(9) -0.0043(9)
C11 0.0136(9) 0.0134(9) 0.0099(9) -0.0009(7) -0.0014(7) 0.0020(7)
C12 0.0179(10) 0.0143(10) 0.0227(11) 0.0016(8) 0.0029(8) -0.0004(8)
C13 0.0157(10) 0.0236(11) 0.0234(11) 0.0012(8) 0.0050(8) 0.0012(8)
C14 0.0199(10) 0.0216(11) 0.0203(11) -0.0012(8) 0.0029(8) 0.0079(8)
C15 0.0268(11) 0.0129(10) 0.0278(11) 0.0007(8) 0.0063(9) 0.0044(8)
C16 0.0192(10) 0.0150(10) 0.0209(10) 0.0012(8) 0.0048(8) 0.0015(8)
C21 0.0130(9) 0.0083(9) 0.0143(9) -0.0013(7) 0.0020(7) 0.0004(7)
C22 0.0155(9) 0.0136(9) 0.0138(9) -0.0011(7) 0.0006(7) 0.0008(7)
C23 0.0243(10) 0.0164(10) 0.0154(10) 0.0010(7) 0.0060(8) 0.0003(8)
C24 0.0204(10) 0.0135(10) 0.0283(11) -0.0010(8) 0.0085(9) -0.0049(8)
C25 0.0171(10) 0.0186(10) 0.0248(11) -0.0043(8) -0.0016(8) -0.0031(8)
C26 0.0193(10) 0.0139(9) 0.0156(10) -0.0004(7) -0.0013(8) 0.0002(8)

loop_
_geom_bond_atom_site_label_1
_geom_bond_atom_site_label_2
_geom_bond_distance
_geom_bond_site_symmetry_2
_geom_bond_publ_flag
Pd P1 2.2285(5) . ?
Pd S1 2.2829(5) . ?
Pd Cl2 2.3148(5) . ?
Pd Cl1 2.3926(5) . ?
Cl3 C6 1.765(2) . ?
Cl4 C6 1.773(2) . ?
P1 C1 1.8184(19) . ?
P1 C21 1.8185(19) . ?
P1 C11 1.8196(19) . ?
S1 C5 1.805(2) . ?
S1 C3 1.8085(19) . ?
C1 C2 1.529(3) . ?
C1 H1A 0.9900 . ?
C1 H1B 0.9900 . ?
C2 C3 1.532(3) . ?
C2 C4 1.533(3) . ?
C2 H2 1.0000 . ?
C3 H3A 0.9900 . ?
C3 H3B 0.9900 . ?
C4 H4A 0.9800 . ?
C4 H4B 0.9800 . ?
C4 H4C 0.9800 . ?
C5 H5A 0.9800 . ?
C5 H5B 0.9800 . ?
C5 H5C 0.9800 . ?
C6 H6A 0.9900 . ?
C6 H6B 0.9900 . ?
C11 C16 1.393(3) . ?
C11 C12 1.397(3) . ?
C12 C13 1.385(3) . ?
C12 H12 0.9500 . ?
C13 C14 1.384(3) . ?
C13 H13 0.9500 . ?
C14 C15 1.384(3) . ?
C14 H14 0.9500 . ?
C15 C16 1.391(3) . ?
C15 H15 0.9500 . ?
C16 H16 0.9500 . ?
C21 C22 1.397(3) . ?
C21 C26 1.401(3) . ?
C22 C23 1.389(3) . ?
C22 H22 0.9500 . ?
C23 C24 1.392(3) . ?
C23 H23 0.9500 . ?
C24 C25 1.384(3) . ?
C24 H24 0.9500 . ?
C25 C26 1.391(3) . ?
C25 H25 0.9500 . ?
C26 H26 0.9500 . ?
